data_1001370
loop_
_publ_author_name
'Choisnet, J'
'Rulmont, A'
'Tarte, P'

_publ_section_title
;
Les tellurates mixtes Li~2~ Zr Te O~6~ et Li~2~ Hf Te O~6~: un nouveau
phenomene d'ordre dans la famille corindon
;
_journal_coden_ASTM JSSCBI
_journal_name_full 'Journal of Solid State Chemistry'
_journal_page_first 124
_journal_page_last 135
_journal_paper_doi 10.1016/0022-4596(88)90309-X
_journal_volume 75
_journal_year 1988
_chemical_formula_structural 'Li2 Zr Te O6'
_chemical_formula_sum 'Li2 O6 Te Zr'
_chemical_name_systematic 'Dilithium zirconium tellurium oxide'
_space_group_IT_number 146
_symmetry_cell_setting trigonal
_symmetry_space_group_name_Hall 'R 3'
_symmetry_space_group_name_H-M 'R 3 :H'
_cell_angle_alpha 90
_cell_angle_beta 90
_cell_angle_gamma 120
_cell_formula_units_Z 3
_cell_length_a 5.172(2)
_cell_length_b 5.172(2)
_cell_length_c 13.847(6)
_cell_volume 320.8
_refine_ls_R_factor_all 0.043
_cod_original_sg_symbol_H-M 'R 3 H'
_cod_database_code 1001370

loop_
_symmetry_equiv_pos_as_xyz
x,y,z
-y,x-y,z
y-x,-x,z
1/3+x,2/3+y,2/3+z
2/3+x,1/3+y,1/3+z
1/3-y,2/3+x-y,2/3+z
2/3-y,1/3+x-y,1/3+z
1/3-x+y,2/3-x,2/3+z
2/3-x+y,1/3-x,1/3+z

loop_
_atom_site_label
_atom_site_type_symbol
_atom_site_symmetry_multiplicity
_atom_site_Wyckoff_symbol
_atom_site_fract_x
_atom_site_fract_y
_atom_site_fract_z
_atom_site_occupancy
_atom_site_attached_hydrogens
_atom_site_calc_flag
Li1 Li1+ 3 a 0. 0. 0.29(1) 1. 0 d
Li2 Li1+ 3 a 0. 0. 0.76(1) 1. 0 d
Zr1 Zr4+ 3 a 0. 0. 0.993(1) 1. 0 d
Te1 Te6+ 3 a 0. 0. 0.500(1) 1. 0 d
O1 O2- 9 b 0.049(2) 0.355(3) 0.077(4) 1. 0 d
O2 O2- 9 b 0.652(2) 0.962(2) 0.576(4) 1. 0 d

loop_
_atom_type_symbol
_atom_type_oxidation_number
Li1+ 1.000
Zr4+ 4.000
Te6+ 6.000
O2- -2.000
